data_1560633
loop_
_publ_author_name
'Liu, Yaru'
'Xing, Zhiyan'
'Zhang, Xiao'
'Liang, Guorui'

_publ_section_title
;
 Inorganic anion-dependent assembly of zero-, one-, two- and
 three-dimensional Cu(II)/Ag(I) complexes under the guidance of the HSAB
 theory: Synthesis, structure, and magnetic property
;
_journal_name_full 'Journal of Solid State Chemistry'
_journal_page_first 48
_journal_page_last 56
_journal_paper_doi 10.1016/j.jssc.2016.10.030
_journal_volume 246
_journal_year 2017
_chemical_formula_moiety 'C26 H32 Cu N10 O, 2(N O3), 3(H2 O)'
_chemical_formula_sum 'C26 H38 Cu N12 O10'
_chemical_formula_weight 742.22
_space_group_crystal_system triclinic
_space_group_IT_number 2
_space_group_name_Hall '-P 1'
_space_group_name_H-M_alt 'P -1'
_atom_sites_solution_hydrogens mixed
_cell_angle_alpha 107.443(4)
_cell_angle_beta 94.911(3)
_cell_angle_gamma 100.765(3)
_cell_formula_units_Z 2
_cell_length_a 10.3809(4)
_cell_length_b 11.8849(5)
_cell_length_c 14.2792(4)
_cell_measurement_reflns_used 6802
_cell_measurement_temperature 293(2)
_cell_measurement_theta_max 70.4880
_cell_measurement_theta_min 4.0020
_cell_volume 1632.17(11)
_computing_cell_refinement
;
CrysAlisPro, Agilent Technologies,
Version 1.171.36.28 (release 01-02-2013 CrysAlis171 .NET)
(compiled Feb  1 2013,16:14:44)
;
_computing_data_collection
;
CrysAlisPro, Agilent Technologies,
Version 1.171.36.28 (release 01-02-2013 CrysAlis171 .NET)
(compiled Feb  1 2013,16:14:44)
;
_computing_data_reduction
;
CrysAlisPro, Agilent Technologies,
Version 1.171.36.28 (release 01-02-2013 CrysAlis171 .NET)
(compiled Feb  1 2013,16:14:44)
;
_computing_molecular_graphics
;
O. V. Dolomanov, L. J. Bourhis, R. J. Gildea, J. A. K. Howard and H. Puschmann,
OLEX2: a complete structure solution, refinement and analysis program.
J. Appl. Cryst. (2009). 42, 339-341.
;
_computing_publication_material
;
O. V. Dolomanov, L. J. Bourhis, R. J. Gildea, J. A. K. Howard and H. Puschmann,
OLEX2: a complete structure solution, refinement and analysis program.
J. Appl. Cryst. (2009). 42, 339-341.
;
_computing_structure_refinement
;
SHELXL, G.M. Sheldrick, Acta Cryst.
(2008). A64, 112-122
;
_diffrn_ambient_temperature 293(2)
_diffrn_detector_area_resol_mean 15.9737
_diffrn_measured_fraction_theta_full 0.9768
_diffrn_measured_fraction_theta_max 0.9629
_diffrn_measurement_details
;
#__ type_ start__ end____ width___ exp.time_
  1 omega  -49.00  -12.00   1.0000    5.0000
omega____ theta____ kappa____ phi______ frames
    -        0.0000  -57.0000   60.0000 37

#__ type_ start__ end____ width___ exp.time_
  2 omega  -21.00   38.00   1.0000    5.0000
omega____ theta____ kappa____ phi______ frames
    -        0.0000   57.0000    0.0000 59

#__ type_ start__ end____ width___ exp.time_
  3 omega  -33.00   -6.00   1.0000   10.0000
omega____ theta____ kappa____ phi______ frames
    -       -8.5000  -50.0000   90.0000 27

#__ type_ start__ end____ width___ exp.time_
  4 omega  -40.00   61.00   1.0000   10.0000
omega____ theta____ kappa____ phi______ frames
    -       -8.5000   77.0000 -120.0000 101

#__ type_ start__ end____ width___ exp.time_
  5 omega  -85.00  -36.00   1.0000   10.0000
omega____ theta____ kappa____ phi______ frames
    -       -8.5000  178.0000   60.0000 49

#__ type_ start__ end____ width___ exp.time_
  6 omega   -4.00   36.00   1.0000   10.0000
omega____ theta____ kappa____ phi______ frames
    -       54.0000  -57.0000  -60.0000 40

#__ type_ start__ end____ width___ exp.time_
  7 omega  -15.00   76.00   1.0000   10.0000
omega____ theta____ kappa____ phi______ frames
    -       54.0000  -57.0000   90.0000 91

#__ type_ start__ end____ width___ exp.time_
  8 omega  -13.00   77.00   1.0000   10.0000
omega____ theta____ kappa____ phi______ frames
    -       54.0000  -77.0000  -60.0000 90

#__ type_ start__ end____ width___ exp.time_
  9 omega   33.00  123.00   1.0000   10.0000
omega____ theta____ kappa____ phi______ frames
    -       54.0000   57.0000 -120.0000 90

#__ type_ start__ end____ width___ exp.time_
 10 omega   30.00   93.00   1.0000   10.0000
omega____ theta____ kappa____ phi______ frames
    -       54.0000   37.0000   60.0000 63

#__ type_ start__ end____ width___ exp.time_
 11 omega   87.00  113.00   1.0000   25.0000
omega____ theta____ kappa____ phi______ frames
    -      108.0000   37.0000 -180.0000 26

#__ type_ start__ end____ width___ exp.time_
 12 omega   54.00  106.00   1.0000   25.0000
omega____ theta____ kappa____ phi______ frames
    -      108.0000 -111.0000 -180.0000 52

#__ type_ start__ end____ width___ exp.time_
 13 omega  122.00  148.00   1.0000   25.0000
omega____ theta____ kappa____ phi______ frames
    -      108.0000   37.0000 -180.0000 26

#__ type_ start__ end____ width___ exp.time_
 14 omega   56.00   92.00   1.0000   25.0000
omega____ theta____ kappa____ phi______ frames
    -      108.0000  -37.0000  -90.0000 36

#__ type_ start__ end____ width___ exp.time_
 15 omega   69.00  102.00   1.0000   25.0000
omega____ theta____ kappa____ phi______ frames
    -      108.0000  -50.0000   30.0000 33

#__ type_ start__ end____ width___ exp.time_
 16 omega   35.00   88.00   1.0000   25.0000
omega____ theta____ kappa____ phi______ frames
    -      108.0000  -37.0000  -30.0000 53

#__ type_ start__ end____ width___ exp.time_
 17 omega  136.00  170.00   1.0000   25.0000
omega____ theta____ kappa____ phi______ frames
    -      108.0000   63.0000 -120.0000 34

#__ type_ start__ end____ width___ exp.time_
 18 omega   38.00   81.00   1.0000   25.0000
omega____ theta____ kappa____ phi______ frames
    -      108.0000  -37.0000 -150.0000 43

#__ type_ start__ end____ width___ exp.time_
 19 omega   47.00  132.00   1.0000   25.0000
omega____ theta____ kappa____ phi______ frames
    -      108.0000  -63.0000  -30.0000 85

#__ type_ start__ end____ width___ exp.time_
 20 omega   93.00  167.00   1.0000   25.0000
omega____ theta____ kappa____ phi______ frames
    -      108.0000   50.0000  -30.0000 74

#__ type_ start__ end____ width___ exp.time_
 21 omega  107.00  141.00   1.0000   25.0000
omega____ theta____ kappa____ phi______ frames
    -      108.0000  -91.0000 -150.0000 34

#__ type_ start__ end____ width___ exp.time_
 22 omega  142.00  170.00   1.0000   25.0000
omega____ theta____ kappa____ phi______ frames
    -      108.0000   37.0000    0.0000 28

#__ type_ start__ end____ width___ exp.time_
 23 omega   61.00   86.00   1.0000   25.0000
omega____ theta____ kappa____ phi______ frames
    -      108.0000  -37.0000  150.0000 25

#__ type_ start__ end____ width___ exp.time_
 24 omega   37.00  176.00   1.0000   25.0000
omega____ theta____ kappa____ phi______ frames
    -      108.0000   12.0000  -60.0000 139

#__ type_ start__ end____ width___ exp.time_
 25 omega   50.00   92.00   1.0000   25.0000
omega____ theta____ kappa____ phi______ frames
    -      108.0000  -37.0000   60.0000 42

#__ type_ start__ end____ width___ exp.time_
 26 omega   41.00  108.00   1.0000   25.0000
omega____ theta____ kappa____ phi______ frames
    -      108.0000  -63.0000 -150.0000 67

#__ type_ start__ end____ width___ exp.time_
 27 omega   36.00  107.00   1.0000   25.0000
omega____ theta____ kappa____ phi______ frames
    -      108.0000 -111.0000   30.0000 71

#__ type_ start__ end____ width___ exp.time_
 28 omega  103.00  128.00   1.0000   25.0000
omega____ theta____ kappa____ phi______ frames
    -      108.0000  111.0000   60.0000 25

#__ type_ start__ end____ width___ exp.time_
 29 omega   88.00  113.00   1.0000   25.0000
omega____ theta____ kappa____ phi______ frames
    -      108.0000 -111.0000   60.0000 25

#__ type_ start__ end____ width___ exp.time_
 30 omega   55.00  103.00   1.0000   25.0000
omega____ theta____ kappa____ phi______ frames
    -      108.0000  -50.0000  120.0000 48

#__ type_ start__ end____ width___ exp.time_
 31 omega   68.00   93.00   1.0000   25.0000
omega____ theta____ kappa____ phi______ frames
    -      108.0000  -25.0000   90.0000 25

#__ type_ start__ end____ width___ exp.time_
 32 omega   50.00   94.00   1.0000   25.0000
omega____ theta____ kappa____ phi______ frames
    -      108.0000  -25.0000  -30.0000 44

#__ type_ start__ end____ width___ exp.time_
 33 omega   38.00   88.00   1.0000   25.0000
omega____ theta____ kappa____ phi______ frames
    -      108.0000 -111.0000  120.0000 50

#__ type_ start__ end____ width___ exp.time_
 34 omega  122.00  148.00   1.0000   25.0000
omega____ theta____ kappa____ phi______ frames
    -      108.0000  111.0000 -150.0000 26

#__ type_ start__ end____ width___ exp.time_
 35 omega   55.00  115.00   1.0000   25.0000
omega____ theta____ kappa____ phi______ frames
    -      108.0000 -111.0000 -120.0000 60

#__ type_ start__ end____ width___ exp.time_
 36 omega  148.00  173.00   1.0000   25.0000
omega____ theta____ kappa____ phi______ frames
    -      108.0000   77.0000  -60.0000 25

#__ type_ start__ end____ width___ exp.time_
 37 omega  128.00  153.00   1.0000   25.0000
omega____ theta____ kappa____ phi______ frames
    -      108.0000   77.0000    0.0000 25

#__ type_ start__ end____ width___ exp.time_
 38 omega  118.00  143.00   1.0000   25.0000
omega____ theta____ kappa____ phi______ frames
    -      108.0000   77.0000  150.0000 25

#__ type_ start__ end____ width___ exp.time_
 39 omega   77.00  102.00   1.0000   25.0000
omega____ theta____ kappa____ phi______ frames
    -      108.0000   77.0000  -60.0000 25
;
_diffrn_measurement_device_type 'SuperNova, Dual, Cu at zero, Eos'
_diffrn_measurement_method '\w scans'
_diffrn_orient_matrix_UB_11 -0.0608559000
_diffrn_orient_matrix_UB_12 -0.1359817000
_diffrn_orient_matrix_UB_13 -0.0505789000
_diffrn_orient_matrix_UB_21 0.1162358000
_diffrn_orient_matrix_UB_22 -0.0109167000
_diffrn_orient_matrix_UB_23 -0.0599104000
_diffrn_orient_matrix_UB_31 0.0783480000
_diffrn_orient_matrix_UB_32 -0.0286589000
_diffrn_orient_matrix_UB_33 0.0833085000
_diffrn_radiation_monochromator mirror
_diffrn_radiation_type 'Cu K\a'
_diffrn_radiation_wavelength 1.5418
_diffrn_reflns_av_unetI/netI 0.0162
_diffrn_reflns_Laue_measured_fraction_full 0.980
_diffrn_reflns_Laue_measured_fraction_max 0.995
_diffrn_reflns_limit_h_max 12
_diffrn_reflns_limit_h_min -12
_diffrn_reflns_limit_k_max 14
_diffrn_reflns_limit_k_min -14
_diffrn_reflns_limit_l_max 17
_diffrn_reflns_limit_l_min -17
_diffrn_reflns_number 10102
_diffrn_reflns_point_group_measured_fraction_full 0.980
_diffrn_reflns_point_group_measured_fraction_max 0.995
_diffrn_reflns_theta_full 67.684
_diffrn_reflns_theta_max 67.078
_diffrn_reflns_theta_min 4.000
_diffrn_source 'SuperNova (Cu) X-ray Source'
_exptl_absorpt_coefficient_mu 1.587
_exptl_absorpt_correction_T_max 1.00000
_exptl_absorpt_correction_T_min 0.66634
_exptl_absorpt_correction_type multi-scan
_exptl_absorpt_process_details
;
CrysAlisPro, Agilent Technologies,
Version 1.171.36.28 (release 01-02-2013 CrysAlis171 .NET)
(compiled Feb  1 2013,16:14:44)
Empirical absorption correction using spherical harmonics,
 implemented in SCALE3 ABSPACK scaling algorithm.
;
_exptl_crystal_colour
;
;
_exptl_crystal_density_diffrn 1.510
_exptl_crystal_description
;
;
_exptl_crystal_F_000 774
_refine_diff_density_max 1.596
_refine_diff_density_min -0.810
_refine_diff_density_rms 0.114
_refine_ls_extinction_coef .
_refine_ls_extinction_method none
_refine_ls_goodness_of_fit_ref 1.083
_refine_ls_hydrogen_treatment constr
_refine_ls_matrix_type full
_refine_ls_number_parameters 503
_refine_ls_number_reflns 10102
_refine_ls_number_restraints 0
_refine_ls_restrained_S_all 1.083
_refine_ls_R_factor_all 0.0837
_refine_ls_R_factor_gt 0.0736
_refine_ls_shift/su_max 0.056
_refine_ls_shift/su_mean 0.001
_refine_ls_structure_factor_coef Fsqd
_refine_ls_weighting_details
;
 w=1/[\s^2^(Fo^2^)+(0.1411P)^2^+0.6728P]
 where P=(Fo^2^+2Fc^2^)/3
;
_refine_ls_weighting_scheme calc
_refine_ls_wR_factor_gt 0.1932
_refine_ls_wR_factor_ref 0.2077
_reflns_Friedel_coverage 0.000
_reflns_Friedel_fraction_full .
_reflns_Friedel_fraction_max .
_reflns_number_gt 8543
_reflns_number_total 10102
_reflns_threshold_expression 'I > 2\s(I)'
_cod_data_source_file 2.cif
_cod_data_source_block lyr13-20130614
_cod_original_cell_volume 1632.18(11)
_cod_database_code 1560633
_chemical_oxdiff_formula 'C H N O Cu'
_reflns_odcompleteness_completeness 97.68
_reflns_odcompleteness_iscentric 1
_reflns_odcompleteness_theta 66.97
_olex2_refinement_description
;
1. Fixed Uiso
 At 1.2 times of:
  All C(H) groups, All C(H,H) groups
 At 1.5 times of:
  All C(H,H,H) groups, All C(H,H,H,H,H,H,H) groups, All O(H,H) groups
2. Others
 Fixed Sof: O1(0.25) O3(0.75) O12(0.25) O4(0.75) O5(0.25) O6(0.75) O7(0.75)
 O13(0.25) O8(0.75) O9(0.25) O10(0.75) O11(0.25)
3.a Riding coordinates:
 C26(H4WA,H4WB,H2WA,H2WB)
3.b Free rotating group:
 O3W(H3WA,H3WB)
3.c Rotating group:
 O2(H2A,H2B)
3.d Secondary CH2 refined with riding coordinates:
 C2(H2C,H2D), C3(H3A,H3B), C7(H7A,H7B), C20(H20A,H20B), C24(H24A,H24B),
 C25(H25A,H25B)
3.e Aromatic/amide H refined with riding coordinates:
 C5(H5), C6(H6), C9(H9), C10(H10), C11(H11), C12(H12), C15(H15), C16(H16),
 C17(H17), C18(H18), C21(H21), C22(H22)
3.f Idealised Me refined as rotating group:
 C1(H1A,H1B,H1C), C26(H26A,H26B,H26C)
;
_shelx_space_group_comment
;
The symmetry employed for this shelxl refinement is uniquely defined
by the following loop, which should always be used as a source of
symmetry information in preference to the above space-group names.
They are only intended as comments.
;
_shelxl_version_number 2013-2

loop_
_space_group_symop_operation_xyz
'x, y, z'
'-x, -y, -z'

loop_
_atom_site_label
_atom_site_type_symbol
_atom_site_fract_x
_atom_site_fract_y
_atom_site_fract_z
_atom_site_U_iso_or_equiv
_atom_site_adp_type
_atom_site_occupancy
_atom_site_site_symmetry_order
_atom_site_calc_flag
_atom_site_refinement_flags_posn
_atom_site_refinement_flags_adp
_atom_site_refinement_flags_occupancy
_atom_site_disorder_assembly
_atom_site_disorder_group
Cu1 Cu 0.74960(5) 0.53580(5) 0.26239(4) 0.0359(2) Uani 1 1 d . . . . .
O1 O 0.981(3) 0.757(6) 0.062(3) 0.17(2) Uani 0.25 1 d . . P A 1
O2 O 0.5936(3) 0.5347(3) 0.3799(2) 0.0489(7) Uani 1 1 d . . . . .
H2A H 0.6050 0.5908 0.4441 0.073 Uiso 1 1 d R U . . .
H2B H 0.5121 0.4786 0.3691 0.073 Uiso 1 1 d R U . . .
O3 O 1.0389(15) 0.8306(10) 0.0659(9) 0.136(4) Uani 0.75 1 d . . P A 2
O2W O 0.9049(6) 1.0162(5) 0.1595(4) 0.0972(16) Uani 1 1 d . . . . .
O12 O 1.084(3) 0.859(3) -0.012(2) 0.129(11) Uani 0.25 1 d . . P A 1
O3W O 0.6853(7) 0.9865(6) -0.0901(5) 0.0997(16) Uani 1 1 d G . . . .
H3WA H 0.6900 0.9323 -0.1436 0.150 Uiso 1 1 d G U . . .
H3WB H 0.7614 1.0331 -0.0669 0.150 Uiso 1 1 d G U . . .
O4 O 1.0424(12) 0.7735(12) -0.0879(9) 0.123(3) Uani 0.75 1 d . . P A 2
O4W O 0.9136(4) 0.5327(3) 0.1378(3) 0.0568(8) Uani 1 1 d . . . . .
O5 O 0.980(4) 0.683(3) -0.090(2) 0.126(11) Uani 0.25 1 d . . P A 1
O6 O 0.9558(8) 0.6498(7) -0.0238(8) 0.095(2) Uani 0.75 1 d . . P A 2
O7 O 0.6235(9) 0.6351(6) 0.6067(7) 0.088(2) Uani 0.75 1 d . . P B 2
O13 O 0.569(2) 0.726(5) 0.5703(15) 0.163(18) Uani 0.25 1 d . . P B 1
O8 O 0.6567(16) 0.8168(10) 0.6162(12) 0.160(6) Uani 0.75 1 d . . P B 2
O9 O 0.6919(19) 0.8487(16) 0.7010(17) 0.080(5) Uani 0.25 1 d . . P B 1
O10 O 0.6053(12) 0.7655(9) 0.7363(6) 0.126(3) Uani 0.75 1 d . . P B 2
O11 O 0.633(3) 0.668(2) 0.682(2) 0.101(8) Uani 0.25 1 d . . P B 1
N1 N 1.1801(3) 0.5924(3) 0.6962(2) 0.0382(7) Uani 1 1 d . . . . .
N2 N 1.0714(4) 0.7187(3) 0.6604(2) 0.0390(7) Uani 1 1 d . . . . .
N3 N 0.9516(3) 0.7640(3) 0.5301(2) 0.0357(7) Uani 1 1 d . . . . .
N4 N 0.8628(3) 0.6698(3) 0.4667(2) 0.0361(7) Uani 1 1 d . . . . .
N5 N 0.8735(3) 0.6715(3) 0.3770(2) 0.0364(7) Uani 1 1 d . . . . .
N6 N 0.6945(3) 0.6698(3) 0.2170(2) 0.0346(7) Uani 1 1 d . . . . .
N7 N 0.7151(3) 0.6723(3) 0.1286(2) 0.0364(7) Uani 1 1 d . . . . .
N8 N 0.6751(3) 0.7667(3) 0.1143(2) 0.0375(7) Uani 1 1 d . . . . .
N9 N 0.5436(3) 0.7233(3) -0.0449(2) 0.0369(7) Uani 1 1 d . . . . .
N10 N 0.3787(3) 0.5955(3) -0.1515(2) 0.0362(7) Uani 1 1 d . . . . .
N11 N 0.6282(4) 0.7433(4) 0.6501(4) 0.0599(11) Uani 1 1 d . . . . .
N12 N 1.0121(5) 0.7564(5) -0.0127(4) 0.0693(13) Uani 1 1 d . . . . .
C1 C 0.7313(5) 0.3661(5) 0.5878(4) 0.0552(11) Uani 1 1 d . . . . .
H1A H 0.6815 0.3227 0.5230 0.083 Uiso 1 1 calc R U . . .
H1B H 0.6767 0.4099 0.6290 0.083 Uiso 1 1 calc R U . . .
H1C H 0.7593 0.3101 0.6171 0.083 Uiso 1 1 calc R U . . .
C2 C 0.8525(4) 0.4546(4) 0.5788(3) 0.0422(9) Uani 1 1 d . . . . .
H2C H 0.8241 0.5072 0.5448 0.051 Uiso 1 1 calc R U . . .
H2D H 0.9090 0.4098 0.5391 0.051 Uiso 1 1 calc R U . . .
C3 C 0.9329(4) 0.5324(4) 0.6810(3) 0.0416(9) Uani 1 1 d . . . . .
H3A H 0.8785 0.5830 0.7174 0.050 Uiso 1 1 calc R U . . .
H3B H 0.9510 0.4790 0.7177 0.050 Uiso 1 1 calc R U . . .
C4 C 1.0610(4) 0.6115(4) 0.6784(3) 0.0370(8) Uani 1 1 d . . . . .
C5 C 1.2707(4) 0.6900(4) 0.6888(3) 0.0430(9) Uani 1 1 d . . . . .
H5 H 1.3624 0.6995 0.6971 0.052 Uiso 1 1 calc R U . . .
C6 C 1.2049(4) 0.7682(4) 0.6677(3) 0.0443(9) Uani 1 1 d . . . . .
H6 H 1.2418 0.8416 0.6595 0.053 Uiso 1 1 calc R U . . .
C7 C 0.9683(4) 0.7756(4) 0.6361(3) 0.0405(9) Uani 1 1 d . . . . .
H7A H 0.9905 0.8606 0.6756 0.049 Uiso 1 1 calc R U . . .
H7B H 0.8855 0.7384 0.6523 0.049 Uiso 1 1 calc R U . . .
C8 C 1.0248(4) 0.8290(3) 0.4805(3) 0.0360(8) Uani 1 1 d . . . . .
C9 C 1.1276(5) 0.9325(4) 0.5104(3) 0.0457(10) Uani 1 1 d . . . . .
H9 H 1.1610 0.9736 0.5770 0.055 Uiso 1 1 calc R U . . .
C10 C 1.1763(5) 0.9701(4) 0.4359(4) 0.0542(11) Uani 1 1 d . . . . .
H10 H 1.2462 1.0376 0.4524 0.065 Uiso 1 1 calc R U . . .
C11 C 1.1241(5) 0.9098(5) 0.3352(4) 0.0561(12) Uani 1 1 d . . . . .
H11 H 1.1595 0.9396 0.2874 0.067 Uiso 1 1 calc R U . . .
C12 C 1.0224(5) 0.8082(4) 0.3050(3) 0.0468(10) Uani 1 1 d . . . . .
H12 H 0.9886 0.7683 0.2383 0.056 Uiso 1 1 calc R U . . .
C13 C 0.9728(4) 0.7685(4) 0.3800(3) 0.0370(8) Uani 1 1 d . . . . .
C14 C 0.6372(4) 0.7637(4) 0.2610(3) 0.0370(8) Uani 1 1 d . . . . .
C15 C 0.5902(5) 0.7965(4) 0.3531(3) 0.0479(10) Uani 1 1 d . . . . .
H15 H 0.5983 0.7546 0.3981 0.058 Uiso 1 1 calc R U . . .
C16 C 0.5318(5) 0.8937(5) 0.3721(4) 0.0584(12) Uani 1 1 d . . . . .
H16 H 0.4971 0.9172 0.4310 0.070 Uiso 1 1 calc R U . . .
C17 C 0.5225(6) 0.9594(5) 0.3053(4) 0.0619(13) Uani 1 1 d . . . . .
H17 H 0.4836 1.0258 0.3225 0.074 Uiso 1 1 calc R U . . .
C18 C 0.5684(5) 0.9293(4) 0.2160(4) 0.0528(11) Uani 1 1 d . . . . .
H18 H 0.5623 0.9732 0.1724 0.063 Uiso 1 1 calc R U . . .
C19 C 0.6254(4) 0.8279(4) 0.1945(3) 0.0386(8) Uani 1 1 d . . . . .
C20 C 0.6736(4) 0.7800(4) 0.0149(3) 0.0434(9) Uani 1 1 d . . . . .
H20A H 0.6950 0.8653 0.0213 0.052 Uiso 1 1 calc R U . . .
H20B H 0.7403 0.7428 -0.0178 0.052 Uiso 1 1 calc R U . . .
C21 C 0.4345(5) 0.7730(4) -0.0316(3) 0.0451(10) Uani 1 1 d . . . . .
H21 H 0.4319 0.8471 0.0138 0.054 Uiso 1 1 calc R U . . .
C22 C 0.3332(4) 0.6946(4) -0.0963(3) 0.0420(9) Uani 1 1 d . . . . .
H22 H 0.2465 0.7044 -0.1035 0.050 Uiso 1 1 calc R U . . .
C23 C 0.5057(4) 0.6149(3) -0.1189(3) 0.0348(8) Uani 1 1 d . . . . .
C24 C 0.5983(4) 0.5347(4) -0.1578(3) 0.0393(8) Uani 1 1 d . . . . .
H24A H 0.6800 0.5851 -0.1640 0.047 Uiso 1 1 calc R U . . .
H24B H 0.5586 0.4811 -0.2239 0.047 Uiso 1 1 calc R U . . .
C25 C 0.6330(4) 0.4579(4) -0.0950(3) 0.0427(9) Uani 1 1 d . . . . .
H25A H 0.5519 0.4109 -0.0844 0.051 Uiso 1 1 calc R U . . .
H25B H 0.6804 0.5105 -0.0307 0.051 Uiso 1 1 calc R U . . .
C26 C 0.7185(5) 0.3723(5) -0.1447(4) 0.0545(11) Uani 1 1 d . . . . .
H26A H 0.7597 0.3433 -0.0965 0.082 Uiso 1 1 calc R U . . .
H26B H 0.7858 0.4148 -0.1717 0.082 Uiso 1 1 calc R U . . .
H26C H 0.6638 0.3050 -0.1972 0.082 Uiso 1 1 calc R U . . .
H4WA H 0.9062 0.5557 0.0866 0.082 Uiso 1 1 d R U . . .
H4WB H 0.9114 0.4578 0.1178 0.082 Uiso 1 1 d R U . . .
H2WA H 0.9453 0.9636 0.1284 0.082 Uiso 1 1 d R U . . .
H2WB H 0.9077 1.0683 0.1280 0.082 Uiso 1 1 d R U . . .

loop_
_atom_site_aniso_label
_atom_site_aniso_U_11
_atom_site_aniso_U_22
_atom_site_aniso_U_33
_atom_site_aniso_U_23
_atom_site_aniso_U_13
_atom_site_aniso_U_12
Cu1 0.0353(3) 0.0356(3) 0.0324(3) 0.0091(2) -0.0092(2) 0.0069(2)
O1 0.10(2) 0.37(7) 0.12(3) 0.17(4) 0.05(2) 0.07(3)
O2 0.0430(15) 0.0568(18) 0.0410(15) 0.0105(13) 0.0053(12) 0.0056(14)
O3 0.180(13) 0.105(7) 0.099(7) -0.008(6) 0.021(7) 0.039(7)
O2W 0.119(4) 0.078(3) 0.078(3) 0.006(2) 0.011(3) 0.013(3)
O12 0.15(2) 0.11(2) 0.109(19) 0.055(16) -0.044(17) -0.037(17)
O3W 0.119(5) 0.087(4) 0.093(4) 0.030(3) 0.013(3) 0.023(3)
O4 0.145(9) 0.131(8) 0.131(8) 0.074(7) 0.065(7) 0.052(7)
O4W 0.0564(19) 0.064(2) 0.0547(18) 0.0229(15) 0.0050(15) 0.0197(17)
O5 0.17(3) 0.102(19) 0.074(15) -0.010(15) -0.030(17) 0.05(2)
O6 0.096(5) 0.080(5) 0.106(6) 0.025(4) 0.033(5) 0.012(4)
O7 0.104(5) 0.062(4) 0.105(5) 0.028(4) 0.047(5) 0.019(3)
O13 0.060(12) 0.37(6) 0.048(10) 0.06(2) -0.016(9) 0.05(2)
O8 0.228(14) 0.107(7) 0.233(15) 0.121(10) 0.152(13) 0.090(9)
O9 0.065(10) 0.056(10) 0.094(13) 0.004(9) -0.005(10) -0.007(8)
O10 0.171(9) 0.118(7) 0.070(4) 0.014(4) 0.017(5) 0.014(7)
O11 0.104(16) 0.081(14) 0.12(2) 0.063(16) -0.030(15) -0.001(12)
N1 0.0408(17) 0.0401(17) 0.0312(16) 0.0098(13) -0.0059(13) 0.0114(14)
N2 0.0434(18) 0.0405(17) 0.0293(15) 0.0077(12) -0.0068(13) 0.0121(14)
N3 0.0398(17) 0.0365(16) 0.0288(15) 0.0086(12) -0.0046(13) 0.0114(13)
N4 0.0336(16) 0.0393(16) 0.0335(16) 0.0115(12) -0.0047(12) 0.0086(13)
N5 0.0392(17) 0.0358(16) 0.0313(16) 0.0118(12) -0.0044(13) 0.0044(13)
N6 0.0359(16) 0.0377(16) 0.0266(15) 0.0084(12) -0.0042(12) 0.0066(13)
N7 0.0350(16) 0.0397(16) 0.0303(16) 0.0072(12) -0.0035(12) 0.0087(13)
N8 0.0406(17) 0.0367(16) 0.0315(16) 0.0109(12) -0.0048(13) 0.0043(14)
N9 0.0378(17) 0.0395(17) 0.0294(15) 0.0105(12) -0.0066(13) 0.0050(14)
N10 0.0362(17) 0.0398(17) 0.0302(15) 0.0102(12) -0.0019(12) 0.0076(14)
N11 0.046(2) 0.057(3) 0.083(3) 0.027(3) 0.023(2) 0.0145(19)
N12 0.057(3) 0.072(3) 0.079(4) 0.016(3) 0.017(3) 0.025(2)
C1 0.043(2) 0.066(3) 0.051(3) 0.015(2) 0.0055(19) 0.004(2)
C2 0.0348(19) 0.051(2) 0.038(2) 0.0138(17) 0.0016(16) 0.0063(18)
C3 0.040(2) 0.050(2) 0.0342(19) 0.0134(16) 0.0048(16) 0.0099(18)
C4 0.043(2) 0.0405(19) 0.0250(16) 0.0070(14) 0.0004(14) 0.0116(16)
C5 0.036(2) 0.047(2) 0.044(2) 0.0170(17) -0.0039(16) 0.0071(17)
C6 0.039(2) 0.045(2) 0.044(2) 0.0160(17) -0.0052(17) 0.0012(17)
C7 0.046(2) 0.046(2) 0.0303(18) 0.0088(15) 0.0018(16) 0.0197(18)
C8 0.0376(19) 0.0318(18) 0.0365(19) 0.0106(14) -0.0053(15) 0.0085(15)
C9 0.048(2) 0.036(2) 0.046(2) 0.0118(16) -0.0108(18) 0.0038(18)
C10 0.046(2) 0.046(2) 0.065(3) 0.023(2) -0.010(2) -0.004(2)
C11 0.058(3) 0.056(3) 0.055(3) 0.028(2) 0.003(2) 0.000(2)
C12 0.051(2) 0.050(2) 0.039(2) 0.0183(17) -0.0006(18) 0.0054(19)
C13 0.0358(19) 0.0369(19) 0.0354(19) 0.0120(15) -0.0067(15) 0.0065(15)
C14 0.0353(19) 0.0381(19) 0.0311(18) 0.0049(14) -0.0071(14) 0.0085(16)
C15 0.054(3) 0.049(2) 0.032(2) 0.0039(17) 0.0002(18) 0.009(2)
C16 0.063(3) 0.055(3) 0.045(2) -0.004(2) 0.006(2) 0.017(2)
C17 0.069(3) 0.048(3) 0.059(3) -0.001(2) -0.004(2) 0.026(2)
C18 0.062(3) 0.037(2) 0.051(3) 0.0060(18) -0.012(2) 0.016(2)
C19 0.0384(19) 0.0357(19) 0.0344(19) 0.0060(15) -0.0070(15) 0.0045(16)
C20 0.043(2) 0.047(2) 0.036(2) 0.0176(16) -0.0091(16) -0.0008(18)
C21 0.052(2) 0.042(2) 0.037(2) 0.0075(16) -0.0010(18) 0.0137(19)
C22 0.040(2) 0.048(2) 0.036(2) 0.0081(16) 0.0003(16) 0.0166(18)
C23 0.0371(19) 0.0403(19) 0.0268(17) 0.0135(14) -0.0006(14) 0.0066(15)
C24 0.0355(19) 0.049(2) 0.0314(18) 0.0111(16) 0.0041(15) 0.0078(17)
C25 0.045(2) 0.048(2) 0.0355(19) 0.0115(17) 0.0033(16) 0.0159(18)
C26 0.052(3) 0.063(3) 0.054(3) 0.019(2) 0.010(2) 0.026(2)

loop_
_atom_type_symbol
_atom_type_description
_atom_type_scat_dispersion_real
_atom_type_scat_dispersion_imag
_atom_type_scat_source
C C 0.0181 0.0091 'International Tables Vol C Tables 4.2.6.8 and 6.1.1.4'
H H 0.0000 0.0000 'International Tables Vol C Tables 4.2.6.8 and 6.1.1.4'
N N 0.0311 0.0180 'International Tables Vol C Tables 4.2.6.8 and 6.1.1.4'
O O 0.0492 0.0322 'International Tables Vol C Tables 4.2.6.8 and 6.1.1.4'
Cu Cu -1.9646 0.5888 'International Tables Vol C Tables 4.2.6.8 and 6.1.1.4'

loop_
_geom_angle_atom_site_label_1
_geom_angle_atom_site_label_2
_geom_angle_atom_site_label_3
_geom_angle
_geom_angle_site_symmetry_1
_geom_angle_site_symmetry_3
N1 Cu1 O2 88.62(13) 2_766 .
N1 Cu1 N5 91.51(13) 2_766 .
N1 Cu1 N6 174.94(14) 2_766 .
N1 Cu1 N10 89.67(12) 2_766 2_665
N5 Cu1 O2 85.73(12) . .
N6 Cu1 O2 95.94(12) . .
N6 Cu1 N5 86.67(12) . .
N10 Cu1 O2 92.38(12) 2_665 .
N10 Cu1 N5 177.75(14) 2_665 .
N10 Cu1 N6 92.31(12) 2_665 .
Cu1 O2 H2A 125.2 . .
Cu1 O2 H2B 126.1 . .
H2A O2 H2B 108.7 . .
H2WA O2W H2WB 106.1 . .
H3WA O3W H3WB 109.5 . .
H4WA O4W H4WB 107.6 . .
C4 N1 Cu1 134.4(3) . 2_766
C4 N1 C5 107.2(3) . .
C5 N1 Cu1 118.3(3) . 2_766
C4 N2 C6 107.5(4) . .
C4 N2 C7 129.3(4) . .
C6 N2 C7 123.2(4) . .
N4 N3 C7 118.9(3) . .
N4 N3 C8 111.0(3) . .
C8 N3 C7 129.7(3) . .
N5 N4 N3 108.3(3) . .
N4 N5 Cu1 117.3(2) . .
N4 N5 C13 109.8(3) . .
C13 N5 Cu1 132.9(3) . .
N7 N6 Cu1 117.7(2) . .
N7 N6 C14 109.1(3) . .
C14 N6 Cu1 133.2(3) . .
N6 N7 N8 108.3(3) . .
N7 N8 C19 111.1(3) . .
N7 N8 C20 118.2(3) . .
C19 N8 C20 130.1(4) . .
C21 N9 C20 123.4(3) . .
C23 N9 C20 128.5(4) . .
C23 N9 C21 108.1(3) . .
C22 N10 Cu1 118.5(3) . 2_665
C23 N10 Cu1 134.2(3) . 2_665
C23 N10 C22 107.2(3) . .
O13 N11 O9 120(3) . .
O8 N11 O7 123.5(9) . .
O8 N11 O10 122.1(10) . .
O10 N11 O7 114.4(7) . .
O11 N11 O13 122(3) . .
O11 N11 O9 118.2(18) . .
O1 N12 O12 114(3) . .
O1 N12 O5 130(4) . .
O3 N12 O4 123.8(11) . .
O3 N12 O6 121.7(10) . .
O4 N12 O6 114.3(9) . .
O5 N12 O12 116(3) . .
H1A C1 H1B 109.5 . .
H1A C1 H1C 109.5 . .
H1B C1 H1C 109.5 . .
C2 C1 H1A 109.5 . .
C2 C1 H1B 109.5 . .
C2 C1 H1C 109.5 . .
C1 C2 H2C 109.2 . .
C1 C2 H2D 109.2 . .
C1 C2 C3 112.1(3) . .
H2C C2 H2D 107.9 . .
C3 C2 H2C 109.2 . .
C3 C2 H2D 109.2 . .
C2 C3 H3A 108.4 . .
C2 C3 H3B 108.4 . .
H3A C3 H3B 107.5 . .
C4 C3 C2 115.4(3) . .
C4 C3 H3A 108.4 . .
C4 C3 H3B 108.4 . .
N1 C4 N2 109.6(4) . .
N1 C4 C3 126.4(4) . .
N2 C4 C3 124.0(4) . .
N1 C5 H5 125.5 . .
C6 C5 N1 109.0(4) . .
C6 C5 H5 125.5 . .
N2 C6 H6 126.7 . .
C5 C6 N2 106.7(4) . .
C5 C6 H6 126.7 . .
N2 C7 N3 111.1(3) . .
N2 C7 H7A 109.4 . .
N2 C7 H7B 109.4 . .
N3 C7 H7A 109.4 . .
N3 C7 H7B 109.4 . .
H7A C7 H7B 108.0 . .
N3 C8 C9 134.0(4) . .
N3 C8 C13 104.2(3) . .
C9 C8 C13 121.8(4) . .
C8 C9 H9 121.9 . .
C10 C9 C8 116.2(4) . .
C10 C9 H9 121.9 . .
C9 C10 H10 119.0 . .
C9 C10 C11 122.1(4) . .
C11 C10 H10 119.0 . .
C10 C11 H11 118.9 . .
C12 C11 C10 122.2(4) . .
C12 C11 H11 118.9 . .
C11 C12 H12 121.9 . .
C11 C12 C13 116.2(4) . .
C13 C12 H12 121.9 . .
N5 C13 C8 106.7(3) . .
N5 C13 C12 131.8(4) . .
C12 C13 C8 121.5(4) . .
N6 C14 C15 131.2(4) . .
N6 C14 C19 107.3(3) . .
C19 C14 C15 121.5(4) . .
C14 C15 H15 122.1 . .
C16 C15 C14 115.9(4) . .
C16 C15 H15 122.1 . .
C15 C16 H16 118.9 . .
C15 C16 C17 122.3(5) . .
C17 C16 H16 118.9 . .
C16 C17 H17 118.7 . .
C18 C17 C16 122.6(5) . .
C18 C17 H17 118.7 . .
C17 C18 H18 122.2 . .
C17 C18 C19 115.7(4) . .
C19 C18 H18 122.2 . .
N8 C19 C14 104.1(4) . .
N8 C19 C18 133.7(4) . .
C14 C19 C18 122.1(4) . .
N8 C20 H20A 109.5 . .
N8 C20 H20B 109.5 . .
N9 C20 N8 110.6(3) . .
N9 C20 H20A 109.5 . .
N9 C20 H20B 109.5 . .
H20A C20 H20B 108.1 . .
N9 C21 H21 126.6 . .
C22 C21 N9 106.7(4) . .
C22 C21 H21 126.6 . .
N10 C22 H22 125.6 . .
C21 C22 N10 108.8(4) . .
C21 C22 H22 125.6 . .
N9 C23 C24 124.2(3) . .
N10 C23 N9 109.1(3) . .
N10 C23 C24 126.7(3) . .
C23 C24 H24A 108.3 . .
C23 C24 H24B 108.3 . .
C23 C24 C25 115.7(3) . .
H24A C24 H24B 107.4 . .
C25 C24 H24A 108.3 . .
C25 C24 H24B 108.3 . .
C24 C25 H25A 109.3 . .
C24 C25 H25B 109.3 . .
C24 C25 C26 111.8(3) . .
H25A C25 H25B 107.9 . .
C26 C25 H25A 109.3 . .
C26 C25 H25B 109.3 . .
C25 C26 H26A 109.5 . .
C25 C26 H26B 109.5 . .
C25 C26 H26C 109.5 . .
H26A C26 H26B 109.5 . .
H26A C26 H26C 109.5 . .
H26B C26 H26C 109.5 . .

loop_
_geom_bond_atom_site_label_1
_geom_bond_atom_site_label_2
_geom_bond_distance
_geom_bond_site_symmetry_2
Cu1 O2 2.431(3) .
Cu1 N1 2.021(3) 2_766
Cu1 N5 2.053(3) .
Cu1 N6 2.044(3) .
Cu1 N10 2.024(3) 2_665
O1 N12 1.14(3) .
O2 H2A 0.9403 .
O2 H2B 0.9430 .
O3 N12 1.173(11) .
O2W H2WA 0.8520 .
O2W H2WB 0.8658 .
O12 N12 1.31(3) .
O3W H3WA 0.8501 .
O3W H3WB 0.8501 .
O4 N12 1.208(10) .
O4W H4WA 0.8560 .
O4W H4WB 0.8445 .
O5 N12 1.15(2) .
O6 N12 1.248(9) .
O7 N11 1.239(8) .
O13 N11 1.187(18) .
O8 N11 1.126(9) .
O9 N11 1.264(17) .
O10 N11 1.232(9) .
O11 N11 1.126(19) .
N1 Cu1 2.021(3) 2_766
N1 C4 1.316(5) .
N1 C5 1.387(6) .
N2 C4 1.361(5) .
N2 C6 1.382(6) .
N2 C7 1.439(5) .
N3 N4 1.337(5) .
N3 C7 1.469(5) .
N3 C8 1.371(5) .
N4 N5 1.300(5) .
N5 C13 1.383(5) .
N6 N7 1.307(4) .
N6 C14 1.374(5) .
N7 N8 1.330(5) .
N8 C19 1.361(5) .
N8 C20 1.473(5) .
N9 C20 1.457(5) .
N9 C21 1.373(6) .
N9 C23 1.362(5) .
N10 Cu1 2.024(3) 2_665
N10 C22 1.395(5) .
N10 C23 1.313(5) .
C1 H1A 0.9600 .
C1 H1B 0.9600 .
C1 H1C 0.9600 .
C1 C2 1.523(6) .
C2 H2C 0.9700 .
C2 H2D 0.9700 .
C2 C3 1.541(6) .
C3 H3A 0.9700 .
C3 H3B 0.9700 .
C3 C4 1.488(6) .
C5 H5 0.9300 .
C5 C6 1.339(6) .
C6 H6 0.9300 .
C7 H7A 0.9700 .
C7 H7B 0.9700 .
C8 C9 1.397(6) .
C8 C13 1.404(5) .
C9 H9 0.9300 .
C9 C10 1.371(7) .
C10 H10 0.9300 .
C10 C11 1.407(7) .
C11 H11 0.9300 .
C11 C12 1.375(7) .
C12 H12 0.9300 .
C12 C13 1.394(6) .
C14 C15 1.411(6) .
C14 C19 1.396(6) .
C15 H15 0.9300 .
C15 C16 1.371(7) .
C16 H16 0.9300 .
C16 C17 1.410(8) .
C17 H17 0.9300 .
C17 C18 1.370(8) .
C18 H18 0.9300 .
C18 C19 1.404(6) .
C20 H20A 0.9700 .
C20 H20B 0.9700 .
C21 H21 0.9300 .
C21 C22 1.334(6) .
C22 H22 0.9300 .
C23 C24 1.503(5) .
C24 H24A 0.9700 .
C24 H24B 0.9700 .
C24 C25 1.525(6) .
C25 H25A 0.9700 .
C25 H25B 0.9700 .
C25 C26 1.530(6) .
C26 H26A 0.9600 .
C26 H26B 0.9600 .
C26 H26C 0.9600 .
